data_4342932
loop_
_publ_author_name
'Li, Yan-Yan'
'Li, Bing-Xuan'
'Zhang, Ge'
'Zhou, Liu-Jiang'
'Lin, Hua'
'Shen, Jin-Ni'
'Zhang, Cheng-Yi'
'Chen, Ling'
'Wu, Li-Ming'

_publ_section_title
;
 Syntheses, Characterization, and Optical Properties of Centrosymmetric
 Ba3(BS3)1.5(MS3)0.5 and Noncentrosymmetric Ba3(BQ3)(SbQ3).
;
_journal_issue 10
_journal_name_full 'Inorganic chemistry'
_journal_page_first 4761
_journal_page_last 4767
_journal_paper_doi 10.1021/acs.inorgchem.5b00189
_journal_volume 54
_journal_year 2015
_chemical_formula_sum 'B3 Ba6 S12 Sb'
_chemical_formula_weight 1362.94
_chemical_name_systematic
; 
 ? 
;
_space_group_IT_number 14
_symmetry_cell_setting monoclinic
_symmetry_space_group_name_Hall '-P 2ybc'
_symmetry_space_group_name_H-M 'P 1 21/c 1'
_atom_sites_solution_primary direct
_atom_sites_solution_secondary difmap
_audit_creation_method SHELXL-97
_cell_angle_alpha 90.00
_cell_angle_beta 101.739(5)
_cell_angle_gamma 90.00
_cell_formula_units_Z 4
_cell_length_a 12.9255(9)
_cell_length_b 21.1386(11)
_cell_length_c 8.4194(6)
_cell_measurement_reflns_used 6039
_cell_measurement_temperature 293(2)
_cell_measurement_theta_max 27.5127
_cell_measurement_theta_min 2.4710
_cell_volume 2252.3(3)
_computing_cell_refinement 'Bruker XSCANS'
_computing_data_collection 'Bruker XSCANS'
_computing_data_reduction 'Bruker SHELXTL'
_computing_molecular_graphics 'Bruker SHELXTL'
_computing_publication_material 'Bruker SHELXTL'
_computing_structure_refinement 'SHELXL-97 (Sheldrick, 1997)'
_computing_structure_solution 'SHELXS-97 (Sheldrick, 1990)'
_diffrn_ambient_temperature 293(2)
_diffrn_measured_fraction_theta_full 0.989
_diffrn_measured_fraction_theta_max 0.989
_diffrn_measurement_device_type 'Bruker P4'
_diffrn_measurement_method '\w scans'
_diffrn_radiation_monochromator graphite
_diffrn_radiation_source 'fine-focus sealed tube'
_diffrn_radiation_type MoK\a
_diffrn_radiation_wavelength 0.71073
_diffrn_reflns_av_R_equivalents 0.0278
_diffrn_reflns_av_sigmaI/netI 0.0277
_diffrn_reflns_limit_h_max 15
_diffrn_reflns_limit_h_min -16
_diffrn_reflns_limit_k_max 27
_diffrn_reflns_limit_k_min -27
_diffrn_reflns_limit_l_max 10
_diffrn_reflns_limit_l_min -10
_diffrn_reflns_number 17447
_diffrn_reflns_theta_full 27.49
_diffrn_reflns_theta_max 27.49
_diffrn_reflns_theta_min 2.51
_exptl_absorpt_coefficient_mu 12.596
_exptl_absorpt_correction_T_max 1.0000
_exptl_absorpt_correction_T_min 0.8399
_exptl_absorpt_correction_type multi-scan
_exptl_crystal_colour Colorless
_exptl_crystal_density_diffrn 4.019
_exptl_crystal_density_method 'not measured'
_exptl_crystal_description Prism
_exptl_crystal_F_000 2376
_exptl_crystal_size_max 0.2000
_exptl_crystal_size_mid 0.2000
_exptl_crystal_size_min 0.2000
_refine_diff_density_max 1.085
_refine_diff_density_min -0.954
_refine_diff_density_rms 0.202
_refine_ls_extinction_method none
_refine_ls_goodness_of_fit_ref 1.070
_refine_ls_matrix_type full
_refine_ls_number_parameters 199
_refine_ls_number_reflns 5105
_refine_ls_number_restraints 132
_refine_ls_restrained_S_all 1.144
_refine_ls_R_factor_all 0.0297
_refine_ls_R_factor_gt 0.0249
_refine_ls_shift/su_max 0.001
_refine_ls_shift/su_mean 0.000
_refine_ls_structure_factor_coef Fsqd
_refine_ls_weighting_details 'calc w=1/[\s^2^(Fo^2^)+(0.0132P)^2^+10.4581P] where P=(Fo^2^+2Fc^2^)/3'
_refine_ls_weighting_scheme calc
_refine_ls_wR_factor_gt 0.0448
_refine_ls_wR_factor_ref 0.0469
_reflns_number_gt 4658
_reflns_number_total 5105
_reflns_threshold_expression >2sigma(I)
_cod_data_source_file ic5b00189_si_002.cif
_cod_data_source_block 1-Ba3B1.5Sb0.5S6
_cod_depositor_comments
;
The following automatic conversions were performed:

'_symmetry_cell_setting' value 'Monoclinic' changed to 'monoclinic'
according to
/usr/data/users/saulius/crontab/automatic-downloads/rss-feeds/ACS/lib/dictionaries/cif_core.dic
dictionary named 'cif_core.dic' version 2.4.2 from 2011-04-26.

'_exptl_absorpt_correction_type' value 'Multi-scan' changed to
'multi-scan' according to
/usr/data/users/saulius/crontab/automatic-downloads/rss-feeds/ACS/lib/dictionaries/cif_core.dic
dictionary named 'cif_core.dic' version 2.4.2 from 2011-04-26.

Automatic conversion script
Id: cif_fix_values 3271 2015-04-21 07:52:19Z andrius 

 Adding full bibliography for 4342932--4342935.cif.
;
_cod_original_sg_symbol_H-M P2(1)/c
_cod_database_code 4342932

loop_
_symmetry_equiv_pos_as_xyz
'x, y, z'
'-x, y+1/2, -z+1/2'
'-x, -y, -z'
'x, -y-1/2, z-1/2'

loop_
_atom_site_label
_atom_site_type_symbol
_atom_site_fract_x
_atom_site_fract_y
_atom_site_fract_z
_atom_site_U_iso_or_equiv
_atom_site_adp_type
_atom_site_occupancy
_atom_site_symmetry_multiplicity
_atom_site_calc_flag
_atom_site_refinement_flags
Ba1 Ba 0.01261(3) 0.159021(15) 0.37374(4) 0.01550(8) Uani 1 1 d U
Ba2 Ba 0.10908(3) 0.868677(15) 0.15593(4) 0.01551(8) Uani 1 1 d U
Ba3 Ba 0.26377(3) 0.082891(15) 0.05629(4) 0.01369(7) Uani 1 1 d U
Ba4 Ba 0.26870(3) 0.487552(14) 0.04656(4) 0.01315(7) Uani 1 1 d U
Ba5 Ba 0.51354(3) 0.333024(15) 0.03284(4) 0.01375(7) Uani 1 1 d U
Ba6 Ba 0.63064(3) 0.137278(15) 0.09704(4) 0.01432(7) Uani 1 1 d U
Sb Sb 0.26025(3) 0.247096(16) 0.23682(4) 0.01264(8) Uani 1 1 d U
B1 B 0.0562(5) 0.4949(3) 0.2679(7) 0.0130(12) Uani 1 1 d U
B2 B 0.2359(5) 0.7206(3) 0.0245(7) 0.0113(11) Uani 1 1 d U
B3 B 0.5285(5) 0.4691(3) 0.2660(7) 0.0111(11) Uani 1 1 d U
S1 S 0.07849(11) 0.01960(7) 0.23568(18) 0.0182(3) Uani 1 1 d U
S2 S 0.09136(11) 0.41572(6) 0.20920(16) 0.0148(3) Uani 1 1 d U
S3 S 0.11155(11) 0.20489(7) 0.03748(17) 0.0185(3) Uani 1 1 d U
S4 S 0.13320(13) 0.73782(7) 0.39244(19) 0.0262(3) Uani 1 1 d U
S5 S 0.16467(11) 0.54916(6) 0.34261(17) 0.0167(3) Uani 1 1 d U
S6 S 0.23107(12) 0.63509(6) 0.02875(17) 0.0179(3) Uani 1 1 d U
S7 S 0.26327(11) 0.15318(6) 0.41495(17) 0.0151(3) Uani 1 1 d U
S8 S 0.40834(11) 0.20628(6) 0.12683(18) 0.0171(3) Uani 1 1 d U
S9 S 0.43355(11) 0.41275(6) 0.31437(16) 0.0151(3) Uani 1 1 d U
S10 S 0.50611(12) 0.04969(6) 0.29881(18) 0.0184(3) Uani 1 1 d U
S11 S 0.65393(12) 0.26042(7) 0.34339(17) 0.0200(3) Uani 1 1 d U
S12 S 0.66364(11) 0.44409(6) 0.27372(17) 0.0160(3) Uani 1 1 d U

loop_
_atom_site_aniso_label
_atom_site_aniso_U_11
_atom_site_aniso_U_22
_atom_site_aniso_U_33
_atom_site_aniso_U_23
_atom_site_aniso_U_13
_atom_site_aniso_U_12
Ba1 0.01217(16) 0.01795(16) 0.01541(16) 0.00374(12) 0.00053(13) 0.00131(12)
Ba2 0.01574(17) 0.01761(16) 0.01374(15) -0.00243(12) 0.00432(13) -0.00232(12)
Ba3 0.01291(16) 0.01501(15) 0.01306(15) -0.00116(12) 0.00244(12) -0.00021(12)
Ba4 0.01324(16) 0.01244(14) 0.01271(15) -0.00005(11) 0.00013(12) -0.00064(11)
Ba5 0.01219(16) 0.01417(15) 0.01488(15) 0.00156(12) 0.00268(12) 0.00097(12)
Ba6 0.01479(17) 0.01635(15) 0.01169(15) 0.00041(12) 0.00237(12) 0.00292(12)
Sb 0.01116(17) 0.01222(16) 0.01430(17) 0.00018(13) 0.00203(14) 0.00036(13)
B1 0.0130(15) 0.0131(14) 0.0128(14) 0.0008(10) 0.0025(10) -0.0007(10)
B2 0.0110(14) 0.0117(14) 0.0110(14) -0.0003(10) 0.0019(10) 0.0002(10)
B3 0.0108(14) 0.0119(14) 0.0106(14) 0.0003(10) 0.0022(10) -0.0005(10)
S1 0.0127(6) 0.0207(6) 0.0210(6) -0.0024(5) 0.0033(5) -0.0032(5)
S2 0.0146(6) 0.0140(5) 0.0160(6) -0.0027(5) 0.0035(5) -0.0023(5)
S3 0.0145(6) 0.0192(6) 0.0195(6) 0.0015(5) -0.0016(5) -0.0011(5)
S4 0.0278(7) 0.0260(6) 0.0218(6) 0.0014(5) -0.0020(5) -0.0154(6)
S5 0.0153(6) 0.0166(5) 0.0181(6) -0.0031(5) 0.0031(5) -0.0038(5)
S6 0.0221(6) 0.0128(5) 0.0172(6) 0.0002(5) 0.0002(5) 0.0002(5)
S7 0.0133(6) 0.0158(5) 0.0159(6) 0.0035(5) 0.0023(5) -0.0015(5)
S8 0.0134(6) 0.0160(6) 0.0230(6) 0.0021(5) 0.0063(5) 0.0007(5)
S9 0.0117(6) 0.0186(6) 0.0154(6) 0.0032(5) 0.0041(5) -0.0013(5)
S10 0.0187(6) 0.0136(5) 0.0213(6) -0.0014(5) 0.0003(5) -0.0016(5)
S11 0.0214(6) 0.0199(6) 0.0177(6) 0.0000(5) 0.0012(5) 0.0070(5)
S12 0.0124(6) 0.0178(6) 0.0179(6) 0.0020(5) 0.0037(5) 0.0011(5)

loop_
_atom_type_symbol
_atom_type_description
_atom_type_scat_dispersion_real
_atom_type_scat_dispersion_imag
_atom_type_scat_source
B B 0.0013 0.0007 'International Tables Vol C Tables 4.2.6.8 and 6.1.1.4'
S S 0.1246 0.1234 'International Tables Vol C Tables 4.2.6.8 and 6.1.1.4'
Sb Sb -0.5866 1.5461 'International Tables Vol C Tables 4.2.6.8 and 6.1.1.4'
Ba Ba -0.3244 2.2819 'International Tables Vol C Tables 4.2.6.8 and 6.1.1.4'

loop_
_geom_angle_atom_site_label_1
_geom_angle_atom_site_label_2
_geom_angle_atom_site_label_3
_geom_angle
_geom_angle_site_symmetry_1
_geom_angle_site_symmetry_3
S4 Ba1 S7 123.61(4) 2_545 .
S4 Ba1 S2 159.27(4) 2_545 4_566
S7 Ba1 S2 75.67(4) . 4_566
S4 Ba1 S3 87.76(4) 2_545 4_566
S7 Ba1 S3 72.09(4) . 4_566
S2 Ba1 S3 91.98(4) 4_566 4_566
S4 Ba1 S1 112.49(4) 2_545 .
S7 Ba1 S1 71.25(3) . .
S2 Ba1 S1 79.32(4) 4_566 .
S3 Ba1 S1 143.34(4) 4_566 .
S4 Ba1 S6 78.51(4) 2_545 2_545
S7 Ba1 S6 157.62(3) . 2_545
S2 Ba1 S6 81.96(4) 4_566 2_545
S3 Ba1 S6 108.69(4) 4_566 2_545
S1 Ba1 S6 105.25(3) . 2_545
S4 Ba1 S3 62.08(4) 2_545 .
S7 Ba1 S3 64.23(3) . .
S2 Ba1 S3 138.58(4) 4_566 .
S3 Ba1 S3 85.54(3) 4_566 .
S1 Ba1 S3 78.49(4) . .
S6 Ba1 S3 137.76(3) 2_545 .
S4 Ba1 S5 75.13(4) 2_545 2_545
S7 Ba1 S5 125.00(4) . 2_545
S2 Ba1 S5 100.82(3) 4_566 2_545
S3 Ba1 S5 160.66(3) 4_566 2_545
S1 Ba1 S5 54.56(3) . 2_545
S6 Ba1 S5 59.61(3) 2_545 2_545
S3 Ba1 S5 94.11(3) . 2_545
S4 Ba1 Sb 86.96(4) 2_545 .
S7 Ba1 Sb 37.63(2) . .
S2 Ba1 Sb 110.31(3) 4_566 .
S3 Ba1 Sb 57.58(3) 4_566 .
S1 Ba1 Sb 91.96(3) . .
S6 Ba1 Sb 160.70(2) 2_545 .
S3 Ba1 Sb 36.84(2) . .
S5 Ba1 Sb 128.72(3) 2_545 .
S4 Ba1 Ba2 46.28(3) 2_545 3_565
S7 Ba1 Ba2 104.34(3) . 3_565
S2 Ba1 Ba2 143.02(3) 4_566 3_565
S3 Ba1 Ba2 123.74(3) 4_566 3_565
S1 Ba1 Ba2 66.36(3) . 3_565
S6 Ba1 Ba2 93.75(2) 2_545 3_565
S3 Ba1 Ba2 48.27(2) . 3_565
S5 Ba1 Ba2 48.07(2) 2_545 3_565
Sb Ba1 Ba2 85.089(10) . 3_565
S4 Ba1 Ba4 153.08(3) 2_545 4_566
S7 Ba1 Ba4 44.14(2) . 4_566
S2 Ba1 Ba4 45.98(3) 4_566 4_566
S3 Ba1 Ba4 105.22(3) 4_566 4_566
S1 Ba1 Ba4 44.81(2) . 4_566
S6 Ba1 Ba4 117.64(2) 2_545 4_566
S3 Ba1 Ba4 94.94(3) . 4_566
S5 Ba1 Ba4 94.08(2) 2_545 4_566
Sb Ba1 Ba4 80.741(10) . 4_566
Ba2 Ba1 Ba4 108.435(10) 3_565 4_566
S4 Ba1 Ba2 115.31(3) 2_545 3_566
S7 Ba1 Ba2 114.85(3) . 3_566
S2 Ba1 Ba2 44.09(3) 4_566 3_566
S3 Ba1 Ba2 85.59(3) 4_566 3_566
S1 Ba1 Ba2 110.13(3) . 3_566
S6 Ba1 Ba2 44.41(2) 2_545 3_566
S3 Ba1 Ba2 170.85(3) . 3_566
S5 Ba1 Ba2 93.52(3) 2_545 3_566
Sb Ba1 Ba2 136.979(11) . 3_566
Ba2 Ba1 Ba2 137.244(12) 3_565 3_566
Ba4 Ba1 Ba2 89.537(9) 4_566 3_566
S2 Ba2 S6 86.14(4) 2 4_576
S2 Ba2 S4 131.48(4) 2 4_575
S6 Ba2 S4 123.95(4) 4_576 4_575
S2 Ba2 S12 123.02(4) 2 2_655
S6 Ba2 S12 66.00(4) 4_576 2_655
S4 Ba2 S12 104.76(4) 4_575 2_655
S2 Ba2 S1 59.13(4) 2 1_565
S6 Ba2 S1 83.14(4) 4_576 1_565
S4 Ba2 S1 148.03(4) 4_575 1_565
S12 Ba2 S1 68.56(4) 2_655 1_565
S2 Ba2 S5 115.94(3) 2 4_575
S6 Ba2 S5 129.75(4) 4_576 4_575
S4 Ba2 S5 75.76(4) 4_575 4_575
S12 Ba2 S5 64.18(4) 2_655 4_575
S1 Ba2 S5 73.34(4) 1_565 4_575
S2 Ba2 S3 69.31(4) 2 3_565
S6 Ba2 S3 131.34(4) 4_576 3_565
S4 Ba2 S3 62.27(4) 4_575 3_565
S12 Ba2 S3 161.75(4) 2_655 3_565
S1 Ba2 S3 114.87(4) 1_565 3_565
S5 Ba2 S3 98.90(4) 4_575 3_565
S2 Ba2 S4 91.70(4) 2 .
S6 Ba2 S4 55.75(3) 4_576 .
S4 Ba2 S4 79.849(11) 4_575 .
S12 Ba2 S4 108.55(4) 2_655 .
S1 Ba2 S4 132.12(4) 1_565 .
S5 Ba2 S4 151.21(4) 4_575 .
S3 Ba2 S4 82.79(4) 3_565 .
S2 Ba2 Ba6 162.03(3) 2 3_665
S6 Ba2 Ba6 101.74(3) 4_576 3_665
S4 Ba2 Ba6 56.46(3) 4_575 3_665
S12 Ba2 Ba6 49.33(3) 2_655 3_665
S1 Ba2 Ba6 105.38(3) 1_565 3_665
S5 Ba2 Ba6 46.93(2) 4_575 3_665
S3 Ba2 Ba6 114.53(3) 3_565 3_665
S4 Ba2 Ba6 106.11(3) . 3_665
S2 Ba2 Ba1 104.49(3) 2 3_565
S6 Ba2 Ba1 167.79(3) 4_576 3_565
S4 Ba2 Ba1 44.15(3) 4_575 3_565
S12 Ba2 Ba1 111.38(3) 2_655 3_565
S1 Ba2 Ba1 107.35(3) 1_565 3_565
S5 Ba2 Ba1 50.93(2) 4_575 3_565
S3 Ba2 Ba1 50.41(3) 3_565 3_565
S4 Ba2 Ba1 116.93(3) . 3_565
Ba6 Ba2 Ba1 69.854(9) 3_665 3_565
S2 Ba2 Ba1 44.50(2) 2 3_566
S6 Ba2 Ba1 48.69(3) 4_576 3_566
S4 Ba2 Ba1 127.15(3) 4_575 3_566
S12 Ba2 Ba1 110.92(3) 2_655 3_566
S1 Ba2 Ba1 82.61(3) 1_565 3_566
S5 Ba2 Ba1 155.60(3) 4_575 3_566
S3 Ba2 Ba1 87.31(3) 3_565 3_566
S4 Ba2 Ba1 52.74(3) . 3_566
Ba6 Ba2 Ba1 149.031(10) 3_665 3_566
Ba1 Ba2 Ba1 137.244(12) 3_565 3_566
S2 Ba2 Ba4 79.62(3) 2 4_576
S6 Ba2 Ba4 42.72(2) 4_576 4_576
S4 Ba2 Ba4 148.70(3) 4_575 4_576
S12 Ba2 Ba4 45.82(3) 2_655 4_576
S1 Ba2 Ba4 43.73(2) 1_565 4_576
S5 Ba2 Ba4 94.74(3) 4_575 4_576
S3 Ba2 Ba4 148.93(3) 3_565 4_576
S4 Ba2 Ba4 98.26(3) . 4_576
Ba6 Ba2 Ba4 95.142(10) 3_665 4_576
Ba1 Ba2 Ba4 144.165(10) 3_565 4_576
Ba1 Ba2 Ba4 69.689(8) 3_566 4_576
S8 Ba3 S3 71.60(4) . .
S8 Ba3 S9 69.69(4) . 4_565
S3 Ba3 S9 115.13(4) . 4_565
S8 Ba3 S2 114.98(4) . 4_565
S3 Ba3 S2 69.75(3) . 4_565
S9 Ba3 S2 82.33(4) 4_565 4_565
S8 Ba3 S12 122.62(4) . 2_645
S3 Ba3 S12 147.60(4) . 2_645
S9 Ba3 S12 97.26(4) 4_565 2_645
S2 Ba3 S12 118.14(3) 4_565 2_645
S8 Ba3 S1 133.29(4) . .
S3 Ba3 S1 81.78(4) . .
S9 Ba3 S1 156.56(4) 4_565 .
S2 Ba3 S1 89.25(4) 4_565 .
S12 Ba3 S1 67.56(4) 2_645 .
S8 Ba3 S7 65.20(4) . .
S3 Ba3 S7 65.10(3) . .
S9 Ba3 S7 131.85(3) 4_565 .
S2 Ba3 S7 131.85(4) 4_565 .
S12 Ba3 S7 93.18(3) 2_645 .
S1 Ba3 S7 68.95(3) . .
S8 Ba3 S5 154.90(4) . 4_565
S3 Ba3 S5 117.79(3) . 4_565
S9 Ba3 S5 85.57(4) 4_565 4_565
S2 Ba3 S5 55.13(3) 4_565 4_565
S12 Ba3 S5 63.14(3) 2_645 4_565
S1 Ba3 S5 71.75(4) . 4_565
S7 Ba3 S5 139.64(4) . 4_565
S8 Ba3 S10 68.23(3) . .
S3 Ba3 S10 131.56(3) . .
S9 Ba3 S10 74.44(4) 4_565 .
S2 Ba3 S10 153.73(4) 4_565 .
S12 Ba3 S10 54.59(3) 2_645 .
S1 Ba3 S10 107.33(4) . .
S7 Ba3 S10 74.08(3) . .
S5 Ba3 S10 110.06(3) 4_565 .
S8 Ba3 Sb 39.85(3) . .
S3 Ba3 Sb 39.80(3) . .
S9 Ba3 Sb 106.67(3) 4_565 .
S2 Ba3 Sb 106.63(2) 4_565 .
S12 Ba3 Sb 131.47(3) 2_645 .
S1 Ba3 Sb 96.69(3) . .
S7 Ba3 Sb 40.04(2) . .
S5 Ba3 Sb 157.30(3) 4_565 .
S10 Ba3 Sb 91.86(2) . .
S8 Ba3 Ba4 101.94(3) . 4_566
S3 Ba3 Ba4 102.11(3) . 4_566
S9 Ba3 Ba4 135.31(3) 4_565 4_566
S2 Ba3 Ba4 135.80(3) 4_565 4_566
S12 Ba3 Ba4 48.94(3) 2_645 4_566
S1 Ba3 Ba4 46.78(2) . 4_566
S7 Ba3 Ba4 46.09(2) . 4_566
S5 Ba3 Ba4 98.64(3) 4_565 4_566
S10 Ba3 Ba4 62.27(3) . 4_566
Sb Ba3 Ba4 86.127(10) . 4_566
S8 Ba3 Ba4 108.81(3) . 4_565
S3 Ba3 Ba4 109.89(3) . 4_565
S9 Ba3 Ba4 44.43(2) 4_565 4_565
S2 Ba3 Ba4 45.89(3) 4_565 4_565
S12 Ba3 Ba4 93.46(3) 2_645 4_565
S1 Ba3 Ba4 116.19(3) . 4_565
S7 Ba3 Ba4 172.86(2) . 4_565
S5 Ba3 Ba4 46.70(3) 4_565 4_565
S10 Ba3 Ba4 107.85(3) . 4_565
Sb Ba3 Ba4 132.863(10) . 4_565
Ba4 Ba3 Ba4 140.993(11) 4_566 4_565
S6 Ba4 S7 156.73(4) . 4_565
S6 Ba4 S9 126.73(4) . .
S7 Ba4 S9 75.28(4) 4_565 .
S6 Ba4 S1 85.56(4) . 4_565
S7 Ba4 S1 73.26(4) 4_565 4_565
S9 Ba4 S1 147.58(4) . 4_565
S6 Ba4 S10 74.56(4) . 2_655
S7 Ba4 S10 118.58(4) 4_565 2_655
S9 Ba4 S10 59.80(4) . 2_655
S1 Ba4 S10 146.01(4) 4_565 2_655
S6 Ba4 S2 111.35(4) . .
S7 Ba4 S2 75.13(4) 4_565 .
S9 Ba4 S2 84.16(4) . .
S1 Ba4 S2 80.44(4) 4_565 .
S10 Ba4 S2 132.31(4) 2_655 .
S6 Ba4 S5 64.34(4) . .
S7 Ba4 S5 130.18(4) 4_565 .
S9 Ba4 S5 88.75(4) . .
S1 Ba4 S5 105.66(4) 4_565 .
S10 Ba4 S5 90.42(4) 2_655 .
S2 Ba4 S5 56.24(3) . .
S6 Ba4 S12 66.16(4) . 3_665
S7 Ba4 S12 96.60(4) 4_565 3_665
S9 Ba4 S12 122.69(4) . 3_665
S1 Ba4 S12 69.13(4) 4_565 3_665
S10 Ba4 S12 77.61(4) 2_655 3_665
S2 Ba4 S12 149.54(3) . 3_665
S5 Ba4 S12 130.49(4) . 3_665
S6 Ba4 Ba6 48.60(3) . 2_655
S7 Ba4 Ba6 154.32(3) 4_565 2_655
S9 Ba4 Ba6 79.10(3) . 2_655
S1 Ba4 Ba6 131.70(3) 4_565 2_655
S10 Ba4 Ba6 46.25(3) 2_655 2_655
S2 Ba4 Ba6 100.64(2) . 2_655
S5 Ba4 Ba6 46.54(2) . 2_655
S12 Ba4 Ba6 98.69(3) 3_665 2_655
S6 Ba4 Ba3 108.60(3) . 4_565
S7 Ba4 Ba3 49.91(3) 4_565 4_565
S9 Ba4 Ba3 112.19(3) . 4_565
S1 Ba4 Ba3 49.69(3) 4_565 4_565
S10 Ba4 Ba3 111.04(3) 2_655 4_565
S2 Ba4 Ba3 111.08(2) . 4_565
S5 Ba4 Ba3 155.34(3) . 4_565
S12 Ba4 Ba3 48.67(2) 3_665 4_565
Ba6 Ba4 Ba3 146.993(10) 2_655 4_565
S6 Ba4 Ba1 124.24(3) . 4_565
S7 Ba4 Ba1 44.48(3) 4_565 4_565
S9 Ba4 Ba1 103.09(3) . 4_565
S1 Ba4 Ba1 47.20(3) 4_565 4_565
S10 Ba4 Ba1 161.19(3) 2_655 4_565
S2 Ba4 Ba1 44.95(2) . 4_565
S5 Ba4 Ba1 97.32(3) . 4_565
S12 Ba4 Ba1 109.29(3) 3_665 4_565
Ba6 Ba4 Ba1 143.857(11) 2_655 4_565
Ba3 Ba4 Ba1 66.219(8) 4_565 4_565
S6 Ba4 Ba3 109.65(3) . 4_566
S7 Ba4 Ba3 91.09(3) 4_565 4_566
S9 Ba4 Ba3 46.15(3) . 4_566
S1 Ba4 Ba3 126.71(3) 4_565 4_566
S10 Ba4 Ba3 86.40(3) 2_655 4_566
S2 Ba4 Ba3 46.29(2) . 4_566
S5 Ba4 Ba3 48.49(3) . 4_566
S12 Ba4 Ba3 164.00(3) 3_665 4_566
Ba6 Ba4 Ba3 69.475(8) 2_655 4_566
Ba3 Ba4 Ba3 140.993(11) 4_565 4_566
Ba1 Ba4 Ba3 85.986(9) 4_565 4_566
S10 Ba5 S8 149.08(4) 4_565 .
S10 Ba5 S7 80.46(4) 4_565 4_565
S8 Ba5 S7 72.36(4) . 4_565
S10 Ba5 S9 94.26(4) 4_565 .
S8 Ba5 S9 92.29(4) . .
S7 Ba5 S9 74.15(3) 4_565 .
S10 Ba5 S11 144.55(4) 4_565 .
S8 Ba5 S11 66.32(4) . .
S7 Ba5 S11 131.07(4) 4_565 .
S9 Ba5 S11 82.31(4) . .
S10 Ba5 S11 96.79(4) 4_565 4_565
S8 Ba5 S11 85.47(4) . 4_565
S7 Ba5 S11 121.66(4) 4_565 4_565
S9 Ba5 S11 162.04(4) . 4_565
S11 Ba5 S11 80.47(3) . 4_565
S10 Ba5 S12 76.90(3) 4_565 .
S8 Ba5 S12 130.44(4) . .
S7 Ba5 S12 122.36(3) 4_565 .
S9 Ba5 S12 55.87(3) . .
S11 Ba5 S12 72.04(3) . .
S11 Ba5 S12 113.21(4) 4_565 .
S10 Ba5 B3 72.11(10) 4_565 .
S8 Ba5 B3 122.43(11) . .
S7 Ba5 B3 92.10(10) 4_565 .
S9 Ba5 B3 31.17(10) . .
S11 Ba5 B3 88.76(10) . .
S11 Ba5 B3 142.82(10) 4_565 .
S12 Ba5 B3 30.47(10) . .
S10 Ba5 S6 70.55(4) 4_565 3_665
S8 Ba5 S6 131.45(3) . 3_665
S7 Ba5 S6 149.21(4) 4_565 3_665
S9 Ba5 S6 117.21(3) . 3_665
S11 Ba5 S6 79.72(4) . 3_665
S11 Ba5 S6 54.41(3) 4_565 3_665
S12 Ba5 S6 61.35(3) . 3_665
B3 Ba5 S6 88.76(10) . 3_665
S10 Ba5 S8 67.76(3) 4_565 4_565
S8 Ba5 S8 86.70(3) . 4_565
S7 Ba5 S8 63.42(3) 4_565 4_565
S9 Ba5 S8 135.75(3) . 4_565
S11 Ba5 S8 135.55(4) . 4_565
S11 Ba5 S8 62.00(3) 4_565 4_565
S12 Ba5 S8 142.85(3) . 4_565
B3 Ba5 S8 135.54(10) . 4_565
S6 Ba5 S8 95.23(3) 3_665 4_565
S10 Ba5 Sb 91.50(3) 4_565 4_565
S8 Ba5 Sb 57.89(3) . 4_565
S7 Ba5 Sb 37.72(2) 4_565 4_565
S9 Ba5 Sb 109.16(3) . 4_565
S11 Ba5 Sb 123.07(3) . 4_565
S11 Ba5 Sb 84.70(3) 4_565 4_565
S12 Ba5 Sb 159.42(3) . 4_565
B3 Ba5 Sb 129.74(10) . 4_565
S6 Ba5 Sb 130.90(3) 3_665 4_565
S8 Ba5 Sb 36.82(2) 4_565 4_565
S10 Ba5 Ba6 47.34(3) 4_565 4_565
S8 Ba5 Ba6 125.44(3) . 4_565
S7 Ba5 Ba6 103.40(3) 4_565 4_565
S9 Ba5 Ba6 140.28(3) . 4_565
S11 Ba5 Ba6 121.39(3) . 4_565
S11 Ba5 Ba6 49.51(3) 4_565 4_565
S12 Ba5 Ba6 98.62(3) . 4_565
B3 Ba5 Ba6 111.98(10) . 4_565
S6 Ba5 Ba6 48.66(2) 3_665 4_565
S8 Ba5 Ba6 48.41(2) 4_565 4_565
Sb Ba5 Ba6 85.225(10) 4_565 4_565
S11 Ba6 S10 155.52(4) 4_565 .
S11 Ba6 S5 108.89(4) 4_565 2_645
S10 Ba6 S5 93.94(4) . 2_645
S11 Ba6 S8 87.23(4) 4_565 .
S10 Ba6 S8 70.72(4) . .
S5 Ba6 S8 163.57(4) 2_645 .
S11 Ba6 S9 83.98(4) 4_565 4_565
S10 Ba6 S9 78.26(4) . 4_565
S5 Ba6 S9 115.01(4) 2_645 4_565
S8 Ba6 S9 68.67(4) . 4_565
S11 Ba6 S6 124.05(4) 4_565 2_645
S10 Ba6 S6 73.41(4) . 2_645
S5 Ba6 S6 64.41(4) 2_645 2_645
S8 Ba6 S6 104.29(4) . 2_645
S9 Ba6 S6 151.47(4) 4_565 2_645
S11 Ba6 S11 82.733(11) 4_565 .
S10 Ba6 S11 96.62(4) . .
S5 Ba6 S11 113.16(4) 2_645 .
S8 Ba6 S11 64.57(4) . .
S9 Ba6 S11 131.78(4) 4_565 .
S6 Ba6 S11 56.48(3) 2_645 .
S11 Ba6 S12 75.50(4) 4_565 4_565
S10 Ba6 S12 107.53(4) . 4_565
S5 Ba6 S12 65.64(4) 2_645 4_565
S8 Ba6 S12 123.66(4) . 4_565
S9 Ba6 S12 56.60(3) 4_565 4_565
S6 Ba6 S12 129.96(4) 2_645 4_565
S11 Ba6 S12 155.84(4) . 4_565
S11 Ba6 Ba5 126.04(3) 4_565 4_566
S10 Ba6 Ba5 47.17(3) . 4_566
S5 Ba6 Ba5 112.00(3) 2_645 4_566
S8 Ba6 Ba5 53.28(3) . 4_566
S9 Ba6 Ba5 108.06(3) 4_565 4_566
S6 Ba6 Ba5 53.19(3) 2_645 4_566
S11 Ba6 Ba5 49.52(3) . 4_566
S12 Ba6 Ba5 154.62(3) 4_565 4_566
S11 Ba6 Ba2 59.16(3) 4_565 3_665
S10 Ba6 Ba2 141.00(3) . 3_665
S5 Ba6 Ba2 50.20(3) 2_645 3_665
S8 Ba6 Ba2 146.18(3) . 3_665
S9 Ba6 Ba2 101.51(3) 4_565 3_665
S6 Ba6 Ba2 98.35(3) 2_645 3_665
S11 Ba6 Ba2 110.53(3) . 3_665
S12 Ba6 Ba2 48.70(2) 4_565 3_665
Ba5 Ba6 Ba2 150.302(10) 4_566 3_665
S11 Ba6 Ba4 157.14(3) 4_565 2_645
S10 Ba6 Ba4 47.25(3) . 2_645
S5 Ba6 Ba4 49.23(3) 2_645 2_645
S8 Ba6 Ba4 114.37(3) . 2_645
S9 Ba6 Ba4 110.03(3) 4_565 2_645
S6 Ba6 Ba4 45.99(2) 2_645 2_645
S11 Ba6 Ba4 99.39(3) . 2_645
S12 Ba6 Ba4 96.76(3) 4_565 2_645
Ba5 Ba6 Ba4 68.074(9) 4_566 2_645
Ba2 Ba6 Ba4 99.429(10) 3_665 2_645
S11 Ba6 Ba5 48.55(3) 4_565 .
S10 Ba6 Ba5 114.59(3) . .
S5 Ba6 Ba5 145.25(3) 2_645 .
S8 Ba6 Ba5 46.05(2) . .
S9 Ba6 Ba5 90.98(2) 4_565 .
S6 Ba6 Ba5 103.71(2) 2_645 .
S11 Ba6 Ba5 47.27(2) . .
S12 Ba6 Ba5 118.99(3) 4_565 .
Ba5 Ba6 Ba5 78.178(8) 4_566 .
Ba2 Ba6 Ba5 104.411(9) 3_665 .
Ba4 Ba6 Ba5 144.245(10) 2_645 .
S8 Sb S3 100.22(5) . .
S8 Sb S7 91.68(5) . .
S3 Sb S7 92.08(5) . .
S8 Sb Ba3 56.74(3) . .
S3 Sb Ba3 57.56(3) . .
S7 Sb Ba3 60.69(3) . .
S8 Sb Ba5 59.33(3) . 4_566
S3 Sb Ba5 133.74(4) . 4_566
S7 Sb Ba5 51.98(3) . 4_566
Ba3 Sb Ba5 77.896(10) . 4_566
S8 Sb Ba1 131.85(3) . .
S3 Sb Ba1 58.27(4) . .
S7 Sb Ba1 51.65(3) . .
Ba3 Sb Ba1 76.643(10) . .
Ba5 Sb Ba1 102.587(11) 4_566 .
S1 B1 S5 119.6(3) 2 .
S1 B1 S2 123.4(3) 2 .
S5 B1 S2 116.9(3) . .
S4 B2 S6 118.7(3) 4_575 .
S4 B2 S11 122.9(3) 4_575 2_655
S6 B2 S11 118.3(3) . 2_655
S12 B3 S9 119.4(3) . .
S12 B3 S10 117.4(3) . 2_655
S9 B3 S10 123.1(3) . 2_655
S12 B3 Ba5 73.80(19) . .
S9 B3 Ba5 67.68(18) . .
S10 B3 Ba5 128.8(3) 2_655 .
B1 S1 Ba4 125.0(2) 2_545 4_566
B1 S1 Ba2 82.68(19) 2_545 1_545
Ba4 S1 Ba2 90.96(4) 4_566 1_545
B1 S1 Ba1 87.02(19) 2_545 .
Ba4 S1 Ba1 87.99(3) 4_566 .
Ba2 S1 Ba1 166.63(5) 1_545 .
B1 S1 Ba3 151.4(2) 2_545 .
Ba4 S1 Ba3 83.54(3) 4_566 .
Ba2 S1 Ba3 99.65(4) 1_545 .
Ba1 S1 Ba3 93.47(4) . .
B1 S2 Ba2 85.7(2) . 2_545
B1 S2 Ba1 129.45(19) . 4_565
Ba2 S2 Ba1 91.41(3) 2_545 4_565
B1 S2 Ba4 85.5(2) . .
Ba2 S2 Ba4 169.01(5) 2_545 .
Ba1 S2 Ba4 89.08(4) 4_565 .
B1 S2 Ba3 84.99(19) . 4_566
Ba2 S2 Ba3 97.97(4) 2_545 4_566
Ba1 S2 Ba3 145.03(5) 4_565 4_566
Ba4 S2 Ba3 87.82(3) . 4_566
Sb S3 Ba3 82.64(4) . .
Sb S3 Ba1 98.67(4) . 4_565
Ba3 S3 Ba1 152.77(5) . 4_565
Sb S3 Ba2 166.02(6) . 3_565
Ba3 S3 Ba2 95.89(4) . 3_565
Ba1 S3 Ba2 89.00(3) 4_565 3_565
Sb S3 Ba1 84.89(4) . .
Ba3 S3 Ba1 93.37(4) . .
Ba1 S3 Ba1 113.85(4) 4_565 .
Ba2 S3 Ba1 81.32(3) 3_565 .
B2 S4 Ba1 169.1(2) 4_576 2
B2 S4 Ba2 94.5(2) 4_576 4_576
Ba1 S4 Ba2 89.57(4) 2 4_576
B2 S4 Ba2 86.11(19) 4_576 .
Ba1 S4 Ba2 92.53(4) 2 .
Ba2 S4 Ba2 165.07(6) 4_576 .
B1 S5 Ba6 167.9(2) . 2_655
B1 S5 Ba4 84.0(2) . .
Ba6 S5 Ba4 84.23(4) 2_655 .
B1 S5 Ba2 108.9(2) . 4_576
Ba6 S5 Ba2 82.87(3) 2_655 4_576
Ba4 S5 Ba2 167.10(5) . 4_576
B1 S5 Ba3 81.23(19) . 4_566
Ba6 S5 Ba3 100.53(4) 2_655 4_566
Ba4 S5 Ba3 84.81(3) . 4_566
Ba2 S5 Ba3 97.23(4) 4_576 4_566
B1 S5 Ba1 82.05(19) . 2
Ba6 S5 Ba1 97.43(4) 2_655 2
Ba4 S5 Ba1 101.02(4) . 2
Ba2 S5 Ba1 81.00(3) 4_576 2
Ba3 S5 Ba1 161.60(5) 4_566 2
B2 S6 Ba4 169.4(2) . .
B2 S6 Ba2 91.01(19) . 4_575
Ba4 S6 Ba2 93.57(4) . 4_575
B2 S6 Ba6 89.45(19) . 2_655
Ba4 S6 Ba6 85.41(3) . 2_655
Ba2 S6 Ba6 176.53(6) 4_575 2_655
B2 S6 Ba1 84.0(2) . 2
Ba4 S6 Ba1 105.84(4) . 2
Ba2 S6 Ba1 86.89(4) 4_575 2
Ba6 S6 Ba1 96.57(4) 2_655 2
B2 S6 Ba5 76.6(2) . 3_665
Ba4 S6 Ba5 93.23(4) . 3_665
Ba2 S6 Ba5 98.61(4) 4_575 3_665
Ba6 S6 Ba5 78.16(3) 2_655 3_665
Ba1 S6 Ba5 159.83(4) 2 3_665
Sb S7 Ba4 163.26(6) . 4_566
Sb S7 Ba1 90.72(4) . .
Ba4 S7 Ba1 91.38(4) 4_566 .
Sb S7 Ba5 90.29(4) . 4_566
Ba4 S7 Ba5 91.61(4) 4_566 4_566
Ba1 S7 Ba5 166.18(5) . 4_566
Sb S7 Ba3 79.27(4) . .
Ba4 S7 Ba3 84.00(3) 4_566 .
Ba1 S7 Ba3 96.13(4) . .
Ba5 S7 Ba3 97.60(4) 4_566 .
Sb S8 Ba5 101.79(5) . .
Sb S8 Ba3 83.41(4) . .
Ba5 S8 Ba3 155.03(5) . .
Sb S8 Ba6 162.08(6) . .
Ba5 S8 Ba6 85.98(4) . .
Ba3 S8 Ba6 96.39(4) . .
Sb S8 Ba5 83.84(4) . 4_566
Ba5 S8 Ba5 109.96(4) . 4_566
Ba3 S8 Ba5 94.81(4) . 4_566
Ba6 S8 Ba5 78.31(3) . 4_566
B3 S9 Ba4 84.34(19) . .
B3 S9 Ba5 81.15(19) . .
Ba4 S9 Ba5 90.42(4) . .
B3 S9 Ba3 133.5(2) . 4_566
Ba4 S9 Ba3 89.42(4) . 4_566
Ba5 S9 Ba3 145.08(5) . 4_566
B3 S9 Ba6 85.04(18) . 4_566
Ba4 S9 Ba6 168.34(5) . 4_566
Ba5 S9 Ba6 92.67(4) . 4_566
Ba3 S9 Ba6 94.43(4) 4_566 4_566
B3 S10 Ba5 153.9(2) 2_645 4_566
B3 S10 Ba6 120.6(2) 2_645 .
Ba5 S10 Ba6 85.49(3) 4_566 .
B3 S10 Ba4 83.46(19) 2_645 2_645
Ba5 S10 Ba4 99.09(4) 4_566 2_645
Ba6 S10 Ba4 86.50(4) . 2_645
B3 S10 Ba3 82.78(19) 2_645 .
Ba5 S10 Ba3 96.80(4) 4_566 .
Ba6 S10 Ba3 93.61(4) . .
Ba4 S10 Ba3 164.07(5) 2_645 .
B2 S11 Ba6 94.30(19) 2_645 4_566
B2 S11 Ba5 161.3(2) 2_645 .
Ba6 S11 Ba5 96.22(4) 4_566 .
B2 S11 Ba6 88.82(19) 2_645 .
Ba6 S11 Ba6 166.90(6) 4_566 .
Ba5 S11 Ba6 84.39(3) . .
B2 S11 Ba5 82.4(2) 2_645 4_566
Ba6 S11 Ba5 86.82(4) 4_566 4_566
Ba5 S11 Ba5 113.53(5) . 4_566
Ba6 S11 Ba5 80.98(4) . 4_566
B3 S12 Ba2 165.1(2) . 2_645
B3 S12 Ba3 86.76(19) . 2_655
Ba2 S12 Ba3 100.79(4) 2_645 2_655
B3 S12 Ba6 84.08(19) . 4_566
Ba2 S12 Ba6 81.97(3) 2_645 4_566
Ba3 S12 Ba6 100.18(4) 2_655 4_566
B3 S12 Ba4 104.73(19) . 3_665
Ba2 S12 Ba4 89.08(4) 2_645 3_665
Ba3 S12 Ba4 82.39(3) 2_655 3_665
Ba6 S12 Ba4 171.00(5) 4_566 3_665
B3 S12 Ba5 75.74(19) . .
Ba2 S12 Ba5 98.72(4) 2_645 .
Ba3 S12 Ba5 159.46(5) 2_655 .
Ba6 S12 Ba5 88.78(3) 4_566 .
Ba4 S12 Ba5 91.62(4) 3_665 .

loop_
_geom_bond_atom_site_label_1
_geom_bond_atom_site_label_2
_geom_bond_distance
_geom_bond_site_symmetry_2
Ba1 S4 3.1033(15) 2_545
Ba1 S7 3.1899(15) .
Ba1 S2 3.2156(13) 4_566
Ba1 S3 3.3309(14) 4_566
Ba1 S1 3.3414(15) .
Ba1 S6 3.4500(16) 2_545
Ba1 S3 3.4733(16) .
Ba1 S5 3.5018(14) 2_545
Ba2 S2 3.1917(15) 2
Ba2 S6 3.2143(14) 4_576
Ba2 S4 3.2199(16) 4_575
Ba2 S12 3.2885(14) 2_655
Ba2 S1 3.3004(15) 1_565
Ba2 S5 3.3560(15) 4_575
Ba2 S3 3.3634(14) 3_565
Ba2 S4 3.3855(16) .
Ba3 S8 3.1931(14) .
Ba3 S3 3.2280(15) .
Ba3 S9 3.2851(15) 4_565
Ba3 S2 3.2950(14) 4_565
Ba3 S12 3.3153(14) 2_645
Ba3 S1 3.3584(15) .
Ba3 S7 3.3667(15) .
Ba3 S5 3.4251(14) 4_565
Ba3 S10 3.4454(15) .
Ba4 S6 3.1553(14) .
Ba4 S7 3.1703(13) 4_565
Ba4 S9 3.1890(14) .
Ba4 S1 3.2094(14) 4_565
Ba4 S10 3.2172(15) 2_655
Ba4 S2 3.2730(15) .
Ba4 S5 3.3288(15) .
Ba4 S12 3.3293(15) 3_665
Ba5 S10 3.1563(14) 4_565
Ba5 S8 3.1766(14) .
Ba5 S7 3.1981(14) 4_565
Ba5 S9 3.2442(15) .
Ba5 S11 3.2487(14) .
Ba5 S11 3.3041(16) 4_565
Ba5 S12 3.4334(14) .
Ba5 B3 3.465(6) .
Ba6 S11 3.0967(15) 4_565
Ba6 S10 3.1651(15) .
Ba6 S5 3.1907(14) 2_645
Ba6 S8 3.2771(15) .
Ba6 S9 3.2871(14) 4_565
Ba6 S6 3.2912(14) 2_645
Ba6 S11 3.3037(15) .
Ba6 S12 3.3200(14) 4_565
Sb S8 2.4469(15) .
Sb S3 2.4484(14) .
Sb S7 2.4836(14) .
B1 S1 1.811(6) 2
B1 S5 1.822(6) .
B1 S2 1.829(6) .
B2 S4 1.781(6) 4_575
B2 S6 1.810(6) .
B2 S11 1.824(6) 2_655
B3 S12 1.813(6) .
B3 S9 1.815(6) .
B3 S10 1.817(6) 2_655
S1 B1 1.811(6) 2_545
S1 Ba4 3.2094(14) 4_566
S1 Ba2 3.3004(15) 1_545
S2 Ba2 3.1917(15) 2_545
S2 Ba1 3.2156(13) 4_565
S2 Ba3 3.2950(14) 4_566
S3 Ba1 3.3309(14) 4_565
S3 Ba2 3.3634(14) 3_565
S4 B2 1.781(6) 4_576
S4 Ba1 3.1033(15) 2
S4 Ba2 3.2199(16) 4_576
S5 Ba6 3.1907(14) 2_655
S5 Ba2 3.3560(15) 4_576
S5 Ba3 3.4251(14) 4_566
S5 Ba1 3.5018(14) 2
S6 Ba2 3.2143(14) 4_575
S6 Ba6 3.2912(14) 2_655
S6 Ba1 3.4500(16) 2
S7 Ba4 3.1703(13) 4_566
S7 Ba5 3.1981(14) 4_566
S9 Ba3 3.2851(15) 4_566
S9 Ba6 3.2871(14) 4_566
S10 B3 1.817(6) 2_645
S10 Ba5 3.1563(14) 4_566
S10 Ba4 3.2172(15) 2_645
S11 B2 1.824(6) 2_645
S11 Ba6 3.0967(15) 4_566
S11 Ba5 3.3041(16) 4_566
S12 Ba2 3.2885(14) 2_645
S12 Ba3 3.3153(14) 2_655
S12 Ba6 3.3200(14) 4_566
S12 Ba4 3.3293(15) 3_665
